data_7715953
loop_
_publ_author_name
'Slesarchuk, Nikita'
'Ma, Enlu'
'Miranda-Pizarro, Juan'
'Heikkinen, Sami'
'Schollmeyer, Dieter'
'Nieger, Martin'
'Vasko, Petra'
'Repo, Timo'

_publ_section_title
;
 On the mechanism of sp<sup>2</sup> C-H borylation using
 <i>ortho-N</i>-substituted pyridinium cations.
;
_journal_issue 22
_journal_name_full 'Dalton transactions (Cambridge, England : 2003)'
_journal_page_first 9590
_journal_page_last 9595
_journal_paper_doi 10.1039/d4dt00853g
_journal_volume 53
_journal_year 2024
_chemical_absolute_configuration unk
_chemical_formula_moiety 'C11 H16 F3 N2, C24 B F20'
_chemical_formula_sum 'C35 H16 B F23 N2'
_chemical_formula_weight 912.31
_chemical_name_systematic 3-butyl-2,4,5-trifluoro-N,N-dimethylbenzenaminiumtetrakis(perfluorophenyl)borate
_space_group_crystal_system orthorhombic
_space_group_IT_number 29
_space_group_name_Hall 'P 2c -2ac'
_space_group_name_H-M_alt 'P c a 21'
_atom_sites_solution_hydrogens mixed
_atom_sites_solution_primary dual
_atom_sites_solution_secondary difmap
_audit_creation_method SHELXL-2014/7
_audit_update_record
;
2023-08-11 deposited with the CCDC.	2024-05-06 downloaded from the CCDC.
;
_cell_angle_alpha 90
_cell_angle_beta 90
_cell_angle_gamma 90
_cell_formula_units_Z 4
_cell_length_a 20.8363(9)
_cell_length_b 11.7036(4)
_cell_length_c 14.1501(4)
_cell_measurement_reflns_used 19082
_cell_measurement_temperature 120(2)
_cell_measurement_theta_max 28.47
_cell_measurement_theta_min 2.43
_cell_volume 3450.6(2)
_computing_cell_refinement
;
X-Area Recipe 1.37.0.0 (STOE, 2021)
;
_computing_data_collection
;
X-Area WinXpose 2.0.22.0 (STOE, 2016)
;
_computing_data_reduction
;
X-Area Integrate 2.5.1.0 (STOE, 2021)
X-Area X-Red 2.3.0.0 (STOE, 2021) 
;
_computing_structure_refinement 'SHELXL-2014/7 (Sheldrick, 2014)'
_computing_structure_solution 'SHELXT (Sheldrick, 2014)'
_diffrn_ambient_temperature 120(2)
_diffrn_detector 'image plate (34 cm diameter)'
_diffrn_detector_area_resol_mean 6.67
_diffrn_detector_type 'STOE Imaging Plate'
_diffrn_measured_fraction_theta_full 0.998
_diffrn_measured_fraction_theta_max 0.994
_diffrn_measurement_details
; 
2 runs, 159 frames, 1 deg., detector distance = 70 mm
;
_diffrn_measurement_device '2-circle diffractometer'
_diffrn_measurement_device_type 'STOE IPDS 2T'
_diffrn_measurement_method 'rotation method, \w scans 1\%'
_diffrn_radiation_monochromator 'plane graphite'
_diffrn_radiation_type MoK\a
_diffrn_radiation_wavelength 0.71073
_diffrn_reflns_av_R_equivalents 0.0605
_diffrn_reflns_av_unetI/netI 0.0433
_diffrn_reflns_Laue_measured_fraction_full 0.998
_diffrn_reflns_Laue_measured_fraction_max 0.994
_diffrn_reflns_limit_h_max 27
_diffrn_reflns_limit_h_min -23
_diffrn_reflns_limit_k_max 15
_diffrn_reflns_limit_k_min -13
_diffrn_reflns_limit_l_max 18
_diffrn_reflns_limit_l_min -18
_diffrn_reflns_number 24592
_diffrn_reflns_point_group_measured_fraction_full 0.998
_diffrn_reflns_point_group_measured_fraction_max 0.991
_diffrn_reflns_theta_full 25.242
_diffrn_reflns_theta_max 27.910
_diffrn_reflns_theta_min 2.428
_diffrn_source 'sealed X-ray tube, 12 x 0.4 mm long-fine focus'
_exptl_absorpt_coefficient_mu 0.190
_exptl_absorpt_correction_T_max 0.9858
_exptl_absorpt_correction_T_min 0.9534
_exptl_absorpt_correction_type integration
_exptl_absorpt_process_details
;
STOE X-Red32, absorption correction by Gaussian integration, analogous to
P. Coppens, "The Evaluation of Absorption and Extinction in Single-Crystal
Structure Analysis", published in
F. R. Ahmed (Editor), "Crystallographic Computing",
Munksgaard, Copenhagen (1970), 255 - 270
;
_exptl_crystal_colour colourless
_exptl_crystal_density_diffrn 1.756
_exptl_crystal_description blocks
_exptl_crystal_F_000 1808
_exptl_crystal_size_max 0.250
_exptl_crystal_size_mid 0.130
_exptl_crystal_size_min 0.080
_refine_diff_density_max 0.214
_refine_diff_density_min -0.212
_refine_diff_density_rms 0.046
_refine_ls_abs_structure_details
;
 Flack x determined using 2690 quotients [(I+)-(I-)]/[(I+)+(I-)]
 (Parsons, Flack and Wagner, Acta Cryst. B69 (2013) 249-259).
 Absolute structure cannot be determined reliably.
;
_refine_ls_abs_structure_Flack 0.4(4)
_refine_ls_extinction_method none
_refine_ls_goodness_of_fit_ref 1.064
_refine_ls_hydrogen_treatment mixed
_refine_ls_matrix_type full
_refine_ls_number_parameters 556
_refine_ls_number_reflns 8188
_refine_ls_number_restraints 2
_refine_ls_restrained_S_all 1.064
_refine_ls_R_factor_all 0.0568
_refine_ls_R_factor_gt 0.0392
_refine_ls_shift/su_max 0.000
_refine_ls_shift/su_mean 0.000
_refine_ls_structure_factor_coef Fsqd
_refine_ls_weighting_details 'w=1/[\s^2^(Fo^2^)+(0.0296P)^2^+1.4933P] where P=(Fo^2^+2Fc^2^)/3'
_refine_ls_weighting_scheme calc
_refine_ls_wR_factor_gt 0.0801
_refine_ls_wR_factor_ref 0.0887
_reflns_Friedel_coverage 0.915
_reflns_Friedel_fraction_full 0.997
_reflns_Friedel_fraction_max 0.988
_reflns_number_gt 6724
_reflns_number_total 8188
_reflns_threshold_expression 'I > 2\s(I)'
_cod_data_source_file d4dt00853g2.cif
_cod_data_source_block les168
_cod_depositor_comments 'Adding full bibliography for 7715953.cif.'
_cod_database_code 7715953
_shelx_shelxl_version_number 2014/7
_shelx_space_group_comment
;
The symmetry employed for this shelxl refinement is uniquely defined
by the following loop, which should always be used as a source of
symmetry information in preference to the above space-group names.
They are only intended as comments.
;
_shelx_estimated_absorpt_t_min 0.954
_shelx_estimated_absorpt_t_max 0.985

loop_
_space_group_symop_operation_xyz
'x, y, z'
'-x, -y, z+1/2'
'x+1/2, -y, z'
'-x+1/2, y, z+1/2'

loop_
_atom_site_label
_atom_site_type_symbol
_atom_site_fract_x
_atom_site_fract_y
_atom_site_fract_z
_atom_site_U_iso_or_equiv
_atom_site_adp_type
_atom_site_occupancy
_atom_site_site_symmetry_order
_atom_site_calc_flag
_atom_site_refinement_flags_posn
_atom_site_refinement_flags_adp
_atom_site_refinement_flags_occupancy
_atom_site_disorder_assembly
_atom_site_disorder_group
C1 C 0.40296(17) 0.2845(3) 0.5404(2) 0.0249(7) Uani 1 1 d . . . . .
C2 C 0.41297(18) 0.2367(3) 0.4530(3) 0.0275(8) Uani 1 1 d . . . . .
F2 F 0.47341(11) 0.22859(19) 0.42002(15) 0.0354(5) Uani 1 1 d . . . . .
C3 C 0.3614(2) 0.1975(3) 0.3987(3) 0.0346(9) Uani 1 1 d . . . . .
C4 C 0.3030(2) 0.2112(4) 0.4411(3) 0.0408(10) Uani 1 1 d . . . . .
F4 F 0.24866(14) 0.1791(3) 0.3970(2) 0.0624(8) Uani 1 1 d . . . . .
C5 C 0.2968(2) 0.2616(4) 0.5297(3) 0.0422(10) Uani 1 1 d . . . . .
F5 F 0.23873(12) 0.2756(3) 0.5674(2) 0.0658(9) Uani 1 1 d . . . . .
N6 N 0.34569(15) 0.2978(3) 0.5791(2) 0.0325(7) Uani 1 1 d . . . . .
N7 N 0.45707(15) 0.3243(2) 0.5984(2) 0.0266(6) Uani 1 1 d D . . . .
H7 H 0.4935(15) 0.306(3) 0.566(3) 0.032 Uiso 1 1 d D U . . .
C8 C 0.4567(2) 0.2663(4) 0.6939(3) 0.0351(9) Uani 1 1 d . . . . .
H8A H 0.4184 0.2897 0.7291 0.053 Uiso 1 1 calc R U . . .
H8B H 0.4952 0.2885 0.7292 0.053 Uiso 1 1 calc R U . . .
H8C H 0.4563 0.1833 0.6852 0.053 Uiso 1 1 calc R U . . .
C9 C 0.4562(2) 0.4519(3) 0.6077(3) 0.0409(10) Uani 1 1 d . . . . .
H9A H 0.4575 0.4867 0.5447 0.061 Uiso 1 1 calc R U . . .
H9B H 0.4937 0.4768 0.6441 0.061 Uiso 1 1 calc R U . . .
H9C H 0.4170 0.4757 0.6403 0.061 Uiso 1 1 calc R U . . .
C10 C 0.3714(3) 0.1464(3) 0.3030(3) 0.0428(11) Uani 1 1 d . . . . .
H10A H 0.3320 0.1050 0.2842 0.051 Uiso 1 1 calc R U . . .
H10B H 0.4067 0.0900 0.3067 0.051 Uiso 1 1 calc R U . . .
C11 C 0.3876(2) 0.2351(3) 0.2264(3) 0.0338(9) Uani 1 1 d . . . . .
H11A H 0.3520 0.2907 0.2212 0.041 Uiso 1 1 calc R U . . .
H11B H 0.4267 0.2775 0.2450 0.041 Uiso 1 1 calc R U . . .
C12 C 0.3984(2) 0.1792(3) 0.1312(3) 0.0325(8) Uani 1 1 d . . . . .
H12A H 0.3582 0.1418 0.1105 0.039 Uiso 1 1 calc R U . . .
H12B H 0.4317 0.1193 0.1378 0.039 Uiso 1 1 calc R U . . .
C13 C 0.4195(2) 0.2644(4) 0.0563(3) 0.0437(10) Uani 1 1 d . . . . .
H13A H 0.3877 0.3258 0.0516 0.065 Uiso 1 1 calc R U . . .
H13B H 0.4231 0.2256 -0.0048 0.065 Uiso 1 1 calc R U . . .
H13C H 0.4612 0.2968 0.0738 0.065 Uiso 1 1 calc R U . . .
B1 B 0.6926(2) 0.2601(3) 0.5766(3) 0.0236(8) Uani 1 1 d . . . . .
C21 C 0.69190(17) 0.3737(3) 0.5049(2) 0.0236(7) Uani 1 1 d . . . . .
C22 C 0.74396(17) 0.4262(3) 0.4610(2) 0.0250(7) Uani 1 1 d . . . . .
F22 F 0.80508(10) 0.39483(18) 0.48167(15) 0.0296(5) Uani 1 1 d . . . . .
C23 C 0.73819(18) 0.5107(3) 0.3934(3) 0.0284(8) Uani 1 1 d . . . . .
F23 F 0.79097(11) 0.55601(18) 0.35303(16) 0.0354(5) Uani 1 1 d . . . . .
C24 C 0.67848(19) 0.5488(3) 0.3662(3) 0.0300(8) Uani 1 1 d . . . . .
F24 F 0.67286(12) 0.6303(2) 0.30024(17) 0.0428(6) Uani 1 1 d . . . . .
C25 C 0.62504(18) 0.5006(3) 0.4073(3) 0.0286(7) Uani 1 1 d . . . . .
F25 F 0.56596(11) 0.53534(19) 0.38174(16) 0.0365(5) Uani 1 1 d . . . . .
C26 C 0.63349(17) 0.4161(3) 0.4733(2) 0.0257(7) Uani 1 1 d . . . . .
F26 F 0.57797(10) 0.37124(18) 0.51003(15) 0.0302(5) Uani 1 1 d . . . . .
C31 C 0.76622(16) 0.2215(3) 0.6085(2) 0.0241(7) Uani 1 1 d . . . . .
C32 C 0.80458(18) 0.2982(3) 0.6583(2) 0.0266(7) Uani 1 1 d . . . . .
F32 F 0.78170(11) 0.40522(17) 0.67645(15) 0.0310(5) Uani 1 1 d . . . . .
C33 C 0.86564(18) 0.2753(3) 0.6900(3) 0.0291(8) Uani 1 1 d . . . . .
F33 F 0.90020(11) 0.3550(2) 0.73720(16) 0.0381(5) Uani 1 1 d . . . . .
C34 C 0.89294(17) 0.1701(3) 0.6724(3) 0.0298(8) Uani 1 1 d . . . . .
F34 F 0.95238(11) 0.1455(2) 0.70342(19) 0.0423(6) Uani 1 1 d . . . . .
C35 C 0.85727(19) 0.0895(3) 0.6245(3) 0.0295(8) Uani 1 1 d . . . . .
F35 F 0.88170(11) -0.01527(19) 0.60936(18) 0.0384(5) Uani 1 1 d . . . . .
C36 C 0.79517(17) 0.1151(3) 0.5969(2) 0.0256(7) Uani 1 1 d . . . . .
F36 F 0.76358(11) 0.02631(17) 0.55723(16) 0.0324(5) Uani 1 1 d . . . . .
C41 C 0.65754(17) 0.1618(3) 0.5090(2) 0.0239(7) Uani 1 1 d . . . . .
C42 C 0.68853(19) 0.1243(3) 0.4278(2) 0.0279(8) Uani 1 1 d . . . . .
F42 F 0.74686(11) 0.16744(18) 0.40488(15) 0.0334(5) Uani 1 1 d . . . . .
C43 C 0.6650(2) 0.0409(3) 0.3684(2) 0.0320(8) Uani 1 1 d . . . . .
F43 F 0.70038(13) 0.0040(2) 0.29410(15) 0.0432(6) Uani 1 1 d . . . . .
C44 C 0.6052(2) -0.0049(3) 0.3849(3) 0.0345(9) Uani 1 1 d . . . . .
F44 F 0.58118(15) -0.0853(2) 0.32695(18) 0.0499(7) Uani 1 1 d . . . . .
C45 C 0.57064(18) 0.0328(3) 0.4618(3) 0.0305(8) Uani 1 1 d . . . . .
F45 F 0.51110(11) -0.0073(2) 0.47753(18) 0.0406(6) Uani 1 1 d . . . . .
C46 C 0.59722(18) 0.1141(3) 0.5209(2) 0.0265(7) Uani 1 1 d . . . . .
F46 F 0.55844(10) 0.14727(17) 0.59352(15) 0.0293(4) Uani 1 1 d . . . . .
C51 C 0.65483(17) 0.2834(3) 0.6782(2) 0.0235(7) Uani 1 1 d . . . . .
C52 C 0.64752(17) 0.1920(3) 0.7403(2) 0.0242(7) Uani 1 1 d . . . . .
F52 F 0.66820(11) 0.08779(16) 0.71333(15) 0.0303(5) Uani 1 1 d . . . . .
C53 C 0.61919(18) 0.2000(3) 0.8286(2) 0.0260(7) Uani 1 1 d . . . . .
F53 F 0.61424(11) 0.10743(17) 0.88466(15) 0.0346(5) Uani 1 1 d . . . . .
C54 C 0.59581(17) 0.3035(3) 0.8592(2) 0.0260(7) Uani 1 1 d . . . . .
F54 F 0.56831(11) 0.3135(2) 0.94432(15) 0.0347(5) Uani 1 1 d . . . . .
C55 C 0.60205(17) 0.3972(3) 0.8011(3) 0.0258(7) Uani 1 1 d . . . . .
F55 F 0.57905(11) 0.49900(18) 0.83027(16) 0.0333(5) Uani 1 1 d . . . . .
C56 C 0.63159(17) 0.3862(3) 0.7135(2) 0.0239(7) Uani 1 1 d . . . . .
F56 F 0.63624(11) 0.48442(16) 0.66319(15) 0.0304(5) Uani 1 1 d . . . . .

loop_
_atom_site_aniso_label
_atom_site_aniso_U_11
_atom_site_aniso_U_22
_atom_site_aniso_U_33
_atom_site_aniso_U_23
_atom_site_aniso_U_13
_atom_site_aniso_U_12
C1 0.0269(18) 0.0234(16) 0.0244(17) 0.0022(13) 0.0010(14) -0.0021(14)
C2 0.031(2) 0.0235(16) 0.0279(18) 0.0040(14) -0.0018(15) -0.0005(15)
F2 0.0386(13) 0.0409(12) 0.0268(11) -0.0039(9) 0.0018(9) 0.0078(10)
C3 0.052(3) 0.0221(16) 0.0295(19) 0.0033(15) -0.0100(18) -0.0083(16)
C4 0.039(2) 0.044(2) 0.039(2) 0.0082(18) -0.0130(19) -0.0162(19)
F4 0.0510(16) 0.0759(19) 0.0603(18) 0.0069(15) -0.0250(15) -0.0294(15)
C5 0.029(2) 0.054(3) 0.043(2) 0.011(2) -0.0037(19) -0.0091(19)
F5 0.0271(14) 0.112(3) 0.0578(18) 0.0037(18) 0.0043(12) -0.0144(15)
N6 0.0272(16) 0.0404(18) 0.0299(16) 0.0022(13) 0.0032(13) -0.0038(14)
N7 0.0267(15) 0.0281(15) 0.0249(14) -0.0045(12) 0.0020(13) -0.0020(13)
C8 0.033(2) 0.048(2) 0.0239(18) 0.0030(17) 0.0012(16) 0.0003(18)
C9 0.041(2) 0.0278(19) 0.054(3) -0.0093(19) 0.000(2) -0.0040(18)
C10 0.069(3) 0.0255(18) 0.033(2) -0.0031(16) -0.016(2) -0.004(2)
C11 0.047(2) 0.0224(17) 0.032(2) -0.0018(14) -0.0095(18) 0.0009(17)
C12 0.034(2) 0.0327(19) 0.0303(19) -0.0045(16) -0.0070(15) 0.0040(17)
C13 0.050(3) 0.042(2) 0.039(2) -0.0026(18) 0.003(2) 0.006(2)
B1 0.028(2) 0.0229(17) 0.0201(18) 0.0024(14) 0.0040(15) 0.0010(15)
C21 0.0285(17) 0.0239(15) 0.0183(15) -0.0003(13) 0.0015(14) 0.0001(14)
C22 0.0254(17) 0.0260(16) 0.0235(17) -0.0001(13) 0.0012(14) 0.0045(14)
F22 0.0234(10) 0.0348(11) 0.0305(11) 0.0079(9) 0.0045(9) 0.0035(9)
C23 0.0295(19) 0.0280(17) 0.0278(18) 0.0006(14) 0.0072(15) 0.0006(15)
F23 0.0345(12) 0.0336(11) 0.0382(12) 0.0125(9) 0.0111(10) -0.0016(10)
C24 0.038(2) 0.0285(17) 0.0234(17) 0.0071(14) 0.0014(15) 0.0049(16)
F24 0.0438(14) 0.0444(13) 0.0403(13) 0.0244(11) 0.0028(11) 0.0066(11)
C25 0.0279(18) 0.0320(17) 0.0258(17) 0.0010(14) -0.0034(15) 0.0073(15)
F25 0.0316(12) 0.0411(12) 0.0368(12) 0.0092(10) -0.0043(10) 0.0078(10)
C26 0.0263(18) 0.0282(16) 0.0227(16) 0.0024(14) 0.0036(14) -0.0019(14)
F26 0.0242(10) 0.0346(11) 0.0320(11) 0.0063(9) 0.0036(9) 0.0007(9)
C31 0.0255(18) 0.0273(16) 0.0196(16) 0.0029(13) 0.0022(14) 0.0005(14)
C32 0.0305(19) 0.0270(17) 0.0222(17) 0.0031(13) 0.0022(15) 0.0001(15)
F32 0.0358(12) 0.0263(10) 0.0308(11) -0.0035(9) -0.0014(9) 0.0009(9)
C33 0.0277(19) 0.0333(18) 0.0261(18) 0.0048(14) 0.0006(15) -0.0069(15)
F33 0.0361(13) 0.0412(13) 0.0371(13) 0.0018(10) -0.0077(10) -0.0104(10)
C34 0.0228(17) 0.038(2) 0.0288(18) 0.0071(15) 0.0020(14) 0.0007(15)
F34 0.0238(11) 0.0543(15) 0.0487(14) 0.0084(12) -0.0044(10) 0.0044(10)
C35 0.032(2) 0.0302(18) 0.0260(17) 0.0029(15) 0.0031(15) 0.0064(16)
F35 0.0365(12) 0.0343(12) 0.0443(13) 0.0007(10) 0.0002(11) 0.0137(10)
C36 0.0308(18) 0.0243(16) 0.0216(16) 0.0007(13) 0.0010(15) 0.0013(15)
F36 0.0360(12) 0.0265(10) 0.0348(12) -0.0027(9) -0.0047(9) 0.0041(9)
C41 0.0278(17) 0.0235(15) 0.0205(15) 0.0010(13) -0.0019(14) 0.0059(14)
C42 0.035(2) 0.0269(16) 0.0218(17) 0.0027(13) -0.0008(15) 0.0055(15)
F42 0.0336(12) 0.0391(11) 0.0275(11) 0.0034(9) 0.0077(9) 0.0034(10)
C43 0.047(2) 0.0307(18) 0.0181(17) 0.0007(14) -0.0032(16) 0.0135(17)
F43 0.0665(17) 0.0420(12) 0.0212(11) -0.0061(10) 0.0024(11) 0.0166(12)
C44 0.052(2) 0.0275(17) 0.0241(18) -0.0055(15) -0.0141(17) 0.0039(17)
F44 0.0757(19) 0.0395(13) 0.0346(13) -0.0120(11) -0.0156(13) -0.0040(13)
C45 0.031(2) 0.0287(17) 0.0314(19) 0.0013(15) -0.0080(16) -0.0030(15)
F45 0.0389(14) 0.0393(12) 0.0438(14) -0.0013(11) -0.0112(11) -0.0106(10)
C46 0.0311(19) 0.0255(17) 0.0230(17) -0.0015(13) -0.0028(14) 0.0054(15)
F46 0.0274(11) 0.0311(10) 0.0293(11) -0.0027(9) 0.0025(9) -0.0015(9)
C51 0.0257(18) 0.0225(15) 0.0222(16) -0.0004(13) 0.0016(14) -0.0019(13)
C52 0.0290(18) 0.0234(16) 0.0202(16) -0.0023(13) 0.0001(14) -0.0010(14)
F52 0.0428(12) 0.0209(9) 0.0271(11) 0.0021(8) 0.0037(9) 0.0017(9)
C53 0.0318(19) 0.0254(16) 0.0207(16) 0.0042(13) -0.0015(14) -0.0066(14)
F53 0.0485(13) 0.0324(11) 0.0227(10) 0.0056(9) 0.0033(10) -0.0081(10)
C54 0.0239(17) 0.0369(18) 0.0173(15) -0.0046(13) 0.0028(13) -0.0068(15)
F54 0.0380(13) 0.0449(12) 0.0211(10) -0.0045(9) 0.0081(9) -0.0065(10)
C55 0.0235(18) 0.0261(16) 0.0278(17) -0.0079(14) 0.0013(14) 0.0011(14)
F55 0.0353(12) 0.0310(10) 0.0336(11) -0.0085(9) 0.0037(10) 0.0045(9)
C56 0.0267(18) 0.0224(15) 0.0226(16) 0.0026(13) -0.0007(14) -0.0003(14)
F56 0.0425(13) 0.0208(10) 0.0279(11) 0.0027(8) 0.0045(9) 0.0025(9)

loop_
_atom_type_symbol
_atom_type_description
_atom_type_scat_dispersion_real
_atom_type_scat_dispersion_imag
_atom_type_scat_source
C C 0.0033 0.0016 'International Tables Vol C Tables 4.2.6.8 and 6.1.1.4'
H H 0.0000 0.0000 'International Tables Vol C Tables 4.2.6.8 and 6.1.1.4'
B B 0.0013 0.0007 'International Tables Vol C Tables 4.2.6.8 and 6.1.1.4'
N N 0.0061 0.0033 'International Tables Vol C Tables 4.2.6.8 and 6.1.1.4'
F F 0.0171 0.0103 'International Tables Vol C Tables 4.2.6.8 and 6.1.1.4'

loop_
_exptl_crystal_face_index_h
_exptl_crystal_face_index_k
_exptl_crystal_face_index_l
_exptl_crystal_face_perp_dist
0 0 -1 0.1250
0 0 1 0.1250
1 2 0 0.0680
-1 -2 0 0.0680
-1 0 0 0.0400
1 0 0 0.0400

loop_
_geom_angle_atom_site_label_1
_geom_angle_atom_site_label_2
_geom_angle_atom_site_label_3
_geom_angle
_geom_angle_site_symmetry_1
_geom_angle_site_symmetry_3
_geom_angle_publ_flag
N6 C1 C2 123.9(3) . . ?
N6 C1 N7 115.1(3) . . ?
C2 C1 N7 121.0(3) . . ?
F2 C2 C1 118.9(3) . . ?
F2 C2 C3 120.4(3) . . ?
C1 C2 C3 120.7(4) . . ?
C4 C3 C2 113.9(4) . . ?
C4 C3 C10 124.7(4) . . ?
C2 C3 C10 121.4(4) . . ?
F4 C4 C3 120.8(4) . . ?
F4 C4 C5 117.3(4) . . ?
C3 C4 C5 121.9(4) . . ?
N6 C5 F5 117.0(4) . . ?
N6 C5 C4 123.2(4) . . ?
F5 C5 C4 119.8(4) . . ?
C5 N6 C1 116.4(3) . . ?
C1 N7 C9 110.9(3) . . ?
C1 N7 C8 110.6(3) . . ?
C9 N7 C8 111.6(3) . . ?
C1 N7 H7 106(3) . . ?
C9 N7 H7 107(3) . . ?
C8 N7 H7 110(3) . . ?
N7 C8 H8A 109.5 . . ?
N7 C8 H8B 109.5 . . ?
H8A C8 H8B 109.5 . . ?
N7 C8 H8C 109.5 . . ?
H8A C8 H8C 109.5 . . ?
H8B C8 H8C 109.5 . . ?
N7 C9 H9A 109.5 . . ?
N7 C9 H9B 109.5 . . ?
H9A C9 H9B 109.5 . . ?
N7 C9 H9C 109.5 . . ?
H9A C9 H9C 109.5 . . ?
H9B C9 H9C 109.5 . . ?
C3 C10 C11 113.6(3) . . ?
C3 C10 H10A 108.9 . . ?
C11 C10 H10A 108.9 . . ?
C3 C10 H10B 108.9 . . ?
C11 C10 H10B 108.9 . . ?
H10A C10 H10B 107.7 . . ?
C12 C11 C10 111.6(3) . . ?
C12 C11 H11A 109.3 . . ?
C10 C11 H11A 109.3 . . ?
C12 C11 H11B 109.3 . . ?
C10 C11 H11B 109.3 . . ?
H11A C11 H11B 108.0 . . ?
C11 C12 C13 112.3(3) . . ?
C11 C12 H12A 109.1 . . ?
C13 C12 H12A 109.1 . . ?
C11 C12 H12B 109.1 . . ?
C13 C12 H12B 109.1 . . ?
H12A C12 H12B 107.9 . . ?
C12 C13 H13A 109.5 . . ?
C12 C13 H13B 109.5 . . ?
H13A C13 H13B 109.5 . . ?
C12 C13 H13C 109.5 . . ?
H13A C13 H13C 109.5 . . ?
H13B C13 H13C 109.5 . . ?
C51 B1 C31 104.3(3) . . ?
C51 B1 C41 113.8(3) . . ?
C31 B1 C41 111.9(3) . . ?
C51 B1 C21 113.0(3) . . ?
C31 B1 C21 112.8(3) . . ?
C41 B1 C21 101.4(3) . . ?
C26 C21 C22 112.4(3) . . ?
C26 C21 B1 119.1(3) . . ?
C22 C21 B1 127.9(3) . . ?
F22 C22 C23 115.1(3) . . ?
F22 C22 C21 121.0(3) . . ?
C23 C22 C21 123.8(3) . . ?
F23 C23 C24 119.4(3) . . ?
F23 C23 C22 120.3(3) . . ?
C24 C23 C22 120.3(3) . . ?
F24 C24 C23 120.3(3) . . ?
F24 C24 C25 121.0(3) . . ?
C23 C24 C25 118.7(3) . . ?
F25 C25 C26 121.2(3) . . ?
F25 C25 C24 120.1(3) . . ?
C26 C25 C24 118.6(3) . . ?
C25 C26 F26 115.2(3) . . ?
C25 C26 C21 126.1(3) . . ?
F26 C26 C21 118.7(3) . . ?
C32 C31 C36 112.8(3) . . ?
C32 C31 B1 119.5(3) . . ?
C36 C31 B1 127.6(3) . . ?
F32 C32 C33 116.2(3) . . ?
F32 C32 C31 119.1(3) . . ?
C33 C32 C31 124.7(3) . . ?
F33 C33 C32 121.2(3) . . ?
F33 C33 C34 119.0(3) . . ?
C32 C33 C34 119.8(3) . . ?
F34 C34 C35 120.7(4) . . ?
F34 C34 C33 120.8(4) . . ?
C35 C34 C33 118.5(3) . . ?
F35 C35 C34 119.9(3) . . ?
F35 C35 C36 120.4(3) . . ?
C34 C35 C36 119.6(3) . . ?
F36 C36 C35 113.9(3) . . ?
F36 C36 C31 121.7(3) . . ?
C35 C36 C31 124.4(3) . . ?
C46 C41 C42 113.2(3) . . ?
C46 C41 B1 127.4(3) . . ?
C42 C41 B1 119.3(3) . . ?
F42 C42 C43 115.9(3) . . ?
F42 C42 C41 119.8(3) . . ?
C43 C42 C41 124.2(4) . . ?
F43 C43 C44 120.0(3) . . ?
F43 C43 C42 120.3(4) . . ?
C44 C43 C42 119.7(3) . . ?
F44 C44 C43 120.4(4) . . ?
F44 C44 C45 120.8(4) . . ?
C43 C44 C45 118.8(3) . . ?
F45 C45 C44 120.0(3) . . ?
F45 C45 C46 120.6(4) . . ?
C44 C45 C46 119.3(4) . . ?
F46 C46 C45 114.5(3) . . ?
F46 C46 C41 120.9(3) . . ?
C45 C46 C41 124.6(3) . . ?
C56 C51 C52 113.6(3) . . ?
C56 C51 B1 128.2(3) . . ?
C52 C51 B1 118.2(3) . . ?
F52 C52 C53 116.9(3) . . ?
F52 C52 C51 118.7(3) . . ?
C53 C52 C51 124.4(3) . . ?
F53 C53 C54 119.8(3) . . ?
F53 C53 C52 120.7(3) . . ?
C54 C53 C52 119.6(3) . . ?
F54 C54 C53 120.8(3) . . ?
F54 C54 C55 120.5(3) . . ?
C53 C54 C55 118.8(3) . . ?
F55 C55 C54 119.2(3) . . ?
F55 C55 C56 120.8(3) . . ?
C54 C55 C56 120.0(3) . . ?
F56 C56 C55 115.0(3) . . ?
F56 C56 C51 121.3(3) . . ?
C55 C56 C51 123.7(3) . . ?

loop_
_geom_bond_atom_site_label_1
_geom_bond_atom_site_label_2
_geom_bond_distance
_geom_bond_site_symmetry_2
_geom_bond_publ_flag
C1 N6 1.322(5) . ?
C1 C2 1.374(5) . ?
C1 N7 1.470(5) . ?
C2 F2 1.346(4) . ?
C2 C3 1.399(5) . ?
C3 C4 1.365(7) . ?
C3 C10 1.495(6) . ?
C4 F4 1.347(5) . ?
C4 C5 1.391(6) . ?
C5 N6 1.305(5) . ?
C5 F5 1.333(5) . ?
N7 C9 1.499(5) . ?
N7 C8 1.513(5) . ?
N7 H7 0.91(2) . ?
C8 H8A 0.9800 . ?
C8 H8B 0.9800 . ?
C8 H8C 0.9800 . ?
C9 H9A 0.9800 . ?
C9 H9B 0.9800 . ?
C9 H9C 0.9800 . ?
C10 C11 1.539(6) . ?
C10 H10A 0.9900 . ?
C10 H10B 0.9900 . ?
C11 C12 1.514(5) . ?
C11 H11A 0.9900 . ?
C11 H11B 0.9900 . ?
C12 C13 1.521(6) . ?
C12 H12A 0.9900 . ?
C12 H12B 0.9900 . ?
C13 H13A 0.9800 . ?
C13 H13B 0.9800 . ?
C13 H13C 0.9800 . ?
B1 C51 1.661(5) . ?
B1 C31 1.662(5) . ?
B1 C41 1.664(5) . ?
B1 C21 1.673(5) . ?
C21 C26 1.388(5) . ?
C21 C22 1.393(5) . ?
C22 F22 1.357(4) . ?
C22 C23 1.381(5) . ?
C23 F23 1.348(4) . ?
C23 C24 1.377(5) . ?
C24 F24 1.339(4) . ?
C24 C25 1.377(5) . ?
C25 F25 1.346(4) . ?
C25 C26 1.371(5) . ?
C26 F26 1.373(4) . ?
C31 C32 1.393(5) . ?
C31 C36 1.393(5) . ?
C32 F32 1.364(4) . ?
C32 C33 1.375(5) . ?
C33 F33 1.354(4) . ?
C33 C34 1.379(5) . ?
C34 F34 1.345(4) . ?
C34 C35 1.378(6) . ?
C35 F35 1.345(4) . ?
C35 C36 1.385(5) . ?
C36 F36 1.352(4) . ?
C41 C46 1.386(5) . ?
C41 C42 1.390(5) . ?
C42 F42 1.356(4) . ?
C42 C43 1.378(5) . ?
C43 F43 1.355(4) . ?
C43 C44 1.377(6) . ?
C44 F44 1.344(4) . ?
C44 C45 1.378(6) . ?
C45 F45 1.345(4) . ?
C45 C46 1.382(5) . ?
C46 F46 1.364(4) . ?
C51 C56 1.390(5) . ?
C51 C52 1.393(5) . ?
C52 F52 1.349(4) . ?
C52 C53 1.385(5) . ?
C53 F53 1.346(4) . ?
C53 C54 1.375(5) . ?
C54 F54 1.340(4) . ?
C54 C55 1.377(5) . ?
C55 F55 1.349(4) . ?
C55 C56 1.390(5) . ?
C56 F56 1.355(4) . ?

loop_
_geom_hbond_atom_site_label_D
_geom_hbond_atom_site_label_H
_geom_hbond_atom_site_label_A
_geom_hbond_distance_DH
_geom_hbond_distance_HA
_geom_hbond_distance_DA
_geom_hbond_angle_DHA
_geom_hbond_site_symmetry_A
N7 H7 F2 0.91(2) 2.29(4) 2.782(4) 113(3) .
N7 H7 F26 0.91(2) 2.08(3) 2.865(4) 144(4) .
N7 H7 F46 0.91(2) 2.33(4) 2.960(4) 126(3) .
C8 H8A F24 0.98 2.35 3.320(5) 171.7 2_665
C8 H8C F44 0.98 2.44 2.942(5) 111.5 2_655
C9 H9C F33 0.98 2.44 3.135(5) 128.0 3_465

loop_
_geom_torsion_atom_site_label_1
_geom_torsion_atom_site_label_2
_geom_torsion_atom_site_label_3
_geom_torsion_atom_site_label_4
_geom_torsion
_geom_torsion_site_symmetry_1
_geom_torsion_site_symmetry_2
_geom_torsion_site_symmetry_3
_geom_torsion_site_symmetry_4
_geom_torsion_publ_flag
N6 C1 C2 F2 179.2(3) . . . . ?
N7 C1 C2 F2 -1.2(5) . . . . ?
N6 C1 C2 C3 -0.5(5) . . . . ?
N7 C1 C2 C3 179.1(3) . . . . ?
F2 C2 C3 C4 180.0(3) . . . . ?
C1 C2 C3 C4 -0.3(5) . . . . ?
F2 C2 C3 C10 -0.4(5) . . . . ?
C1 C2 C3 C10 179.3(3) . . . . ?
C2 C3 C4 F4 178.9(3) . . . . ?
C10 C3 C4 F4 -0.7(6) . . . . ?
C2 C3 C4 C5 1.0(6) . . . . ?
C10 C3 C4 C5 -178.6(4) . . . . ?
F4 C4 C5 N6 -179.0(4) . . . . ?
C3 C4 C5 N6 -1.0(7) . . . . ?
F4 C4 C5 F5 0.4(6) . . . . ?
C3 C4 C5 F5 178.5(4) . . . . ?
F5 C5 N6 C1 -179.3(4) . . . . ?
C4 C5 N6 C1 0.2(6) . . . . ?
C2 C1 N6 C5 0.6(6) . . . . ?
N7 C1 N6 C5 -179.0(3) . . . . ?
N6 C1 N7 C9 -68.2(4) . . . . ?
C2 C1 N7 C9 112.2(4) . . . . ?
N6 C1 N7 C8 56.2(4) . . . . ?
C2 C1 N7 C8 -123.4(4) . . . . ?
C4 C3 C10 C11 105.3(5) . . . . ?
C2 C3 C10 C11 -74.3(5) . . . . ?
C3 C10 C11 C12 179.0(4) . . . . ?
C10 C11 C12 C13 -175.6(4) . . . . ?
C51 B1 C21 C26 -61.5(4) . . . . ?
C31 B1 C21 C26 -179.4(3) . . . . ?
C41 B1 C21 C26 60.7(4) . . . . ?
C51 B1 C21 C22 127.5(4) . . . . ?
C31 B1 C21 C22 9.6(5) . . . . ?
C41 B1 C21 C22 -110.3(4) . . . . ?
C26 C21 C22 F22 -179.0(3) . . . . ?
B1 C21 C22 F22 -7.5(5) . . . . ?
C26 C21 C22 C23 -0.1(5) . . . . ?
B1 C21 C22 C23 171.4(3) . . . . ?
F22 C22 C23 F23 0.1(5) . . . . ?
C21 C22 C23 F23 -178.9(3) . . . . ?
F22 C22 C23 C24 179.5(3) . . . . ?
C21 C22 C23 C24 0.5(6) . . . . ?
F23 C23 C24 F24 -0.1(5) . . . . ?
C22 C23 C24 F24 -179.6(3) . . . . ?
F23 C23 C24 C25 179.2(3) . . . . ?
C22 C23 C24 C25 -0.2(5) . . . . ?
F24 C24 C25 F25 -0.1(5) . . . . ?
C23 C24 C25 F25 -179.5(3) . . . . ?
F24 C24 C25 C26 178.8(3) . . . . ?
C23 C24 C25 C26 -0.5(5) . . . . ?
F25 C25 C26 F26 -0.1(5) . . . . ?
C24 C25 C26 F26 -179.1(3) . . . . ?
F25 C25 C26 C21 -180.0(3) . . . . ?
C24 C25 C26 C21 1.1(6) . . . . ?
C22 C21 C26 C25 -0.7(5) . . . . ?
B1 C21 C26 C25 -173.1(3) . . . . ?
C22 C21 C26 F26 179.4(3) . . . . ?
B1 C21 C26 F26 7.1(5) . . . . ?
C51 B1 C31 C32 -62.2(4) . . . . ?
C41 B1 C31 C32 174.4(3) . . . . ?
C21 B1 C31 C32 60.8(4) . . . . ?
C51 B1 C31 C36 113.3(4) . . . . ?
C41 B1 C31 C36 -10.1(5) . . . . ?
C21 B1 C31 C36 -123.8(4) . . . . ?
C36 C31 C32 F32 -178.8(3) . . . . ?
B1 C31 C32 F32 -2.7(5) . . . . ?
C36 C31 C32 C33 2.6(5) . . . . ?
B1 C31 C32 C33 178.7(3) . . . . ?
F32 C32 C33 F33 0.6(5) . . . . ?
C31 C32 C33 F33 179.3(3) . . . . ?
F32 C32 C33 C34 -178.3(3) . . . . ?
C31 C32 C33 C34 0.4(6) . . . . ?
F33 C33 C34 F34 1.6(5) . . . . ?
C32 C33 C34 F34 -179.4(3) . . . . ?
F33 C33 C34 C35 179.8(3) . . . . ?
C32 C33 C34 C35 -1.2(5) . . . . ?
F34 C34 C35 F35 0.7(5) . . . . ?
C33 C34 C35 F35 -177.5(3) . . . . ?
F34 C34 C35 C36 177.2(3) . . . . ?
C33 C34 C35 C36 -1.0(5) . . . . ?
F35 C35 C36 F36 1.4(5) . . . . ?
C34 C35 C36 F36 -175.1(3) . . . . ?
F35 C35 C36 C31 -179.1(3) . . . . ?
C34 C35 C36 C31 4.4(6) . . . . ?
C32 C31 C36 F36 174.5(3) . . . . ?
B1 C31 C36 F36 -1.2(5) . . . . ?
C32 C31 C36 C35 -5.0(5) . . . . ?
B1 C31 C36 C35 179.3(3) . . . . ?
C51 B1 C41 C46 11.6(5) . . . . ?
C31 B1 C41 C46 129.5(4) . . . . ?
C21 B1 C41 C46 -110.0(4) . . . . ?
C51 B1 C41 C42 -172.1(3) . . . . ?
C31 B1 C41 C42 -54.2(4) . . . . ?
C21 B1 C41 C42 66.3(4) . . . . ?
C46 C41 C42 F42 177.2(3) . . . . ?
B1 C41 C42 F42 0.4(5) . . . . ?
C46 C41 C42 C43 -5.3(5) . . . . ?
B1 C41 C42 C43 177.9(3) . . . . ?
F42 C42 C43 F43 2.0(5) . . . . ?
C41 C42 C43 F43 -175.5(3) . . . . ?
F42 C42 C43 C44 -178.0(3) . . . . ?
C41 C42 C43 C44 4.4(5) . . . . ?
F43 C43 C44 F44 -0.8(5) . . . . ?
C42 C43 C44 F44 179.2(3) . . . . ?
F43 C43 C44 C45 179.0(3) . . . . ?
C42 C43 C44 C45 -1.0(5) . . . . ?
F44 C44 C45 F45 -2.8(5) . . . . ?
C43 C44 C45 F45 177.5(3) . . . . ?
F44 C44 C45 C46 178.8(3) . . . . ?
C43 C44 C45 C46 -1.0(5) . . . . ?
F45 C45 C46 F46 0.2(5) . . . . ?
C44 C45 C46 F46 178.6(3) . . . . ?
F45 C45 C46 C41 -178.7(3) . . . . ?
C44 C45 C46 C41 -0.2(6) . . . . ?
C42 C41 C46 F46 -175.6(3) . . . . ?
B1 C41 C46 F46 0.9(5) . . . . ?
C42 C41 C46 C45 3.2(5) . . . . ?
B1 C41 C46 C45 179.7(3) . . . . ?
C31 B1 C51 C56 113.7(4) . . . . ?
C41 B1 C51 C56 -124.0(4) . . . . ?
C21 B1 C51 C56 -9.1(5) . . . . ?
C31 B1 C51 C52 -62.5(4) . . . . ?
C41 B1 C51 C52 59.8(4) . . . . ?
C21 B1 C51 C52 174.7(3) . . . . ?
C56 C51 C52 F52 179.8(3) . . . . ?
B1 C51 C52 F52 -3.5(5) . . . . ?
C56 C51 C52 C53 0.9(5) . . . . ?
B1 C51 C52 C53 177.6(3) . . . . ?
F52 C52 C53 F53 1.4(5) . . . . ?
C51 C52 C53 F53 -179.7(3) . . . . ?
F52 C52 C53 C54 -178.5(3) . . . . ?
C51 C52 C53 C54 0.4(6) . . . . ?
F53 C53 C54 F54 0.2(5) . . . . ?
C52 C53 C54 F54 -179.9(3) . . . . ?
F53 C53 C54 C55 179.3(3) . . . . ?
C52 C53 C54 C55 -0.8(5) . . . . ?
F54 C54 C55 F55 -1.2(5) . . . . ?
C53 C54 C55 F55 179.7(3) . . . . ?
F54 C54 C55 C56 179.0(3) . . . . ?
C53 C54 C55 C56 -0.1(5) . . . . ?
F55 C55 C56 F56 1.5(5) . . . . ?
C54 C55 C56 F56 -178.7(3) . . . . ?
F55 C55 C56 C51 -178.3(3) . . . . ?
C54 C55 C56 C51 1.5(6) . . . . ?
C52 C51 C56 F56 178.4(3) . . . . ?
B1 C51 C56 F56 2.1(6) . . . . ?
C52 C51 C56 C55 -1.8(5) . . . . ?
B1 C51 C56 C55 -178.2(3) . . . . ?
